data_4300858
loop_
_publ_author_name
'Dong, Yu-Bin'
'Geng, Yan'
'Ma, Jian-Ping'
'Huang, Ru-Qi'

_publ_section_title
;
 Organometallic Silver(I) Supramolecular Complexes Generated from
 Multidentate Furan-Containing Symmetric and Unsymmetric Fulvene
 Ligands and Silver(I) Salts
;
_journal_coden_ASTM INOCAJ
_journal_issue 6
_journal_name_full 'Inorganic Chemistry'
_journal_page_first 1693
_journal_page_last 1703
_journal_paper_doi 10.1021/ic048518h
_journal_volume 44
_journal_year 2005
_chemical_formula_sum 'C24 H21 Ag F6 N2 O3 Sb'
_chemical_formula_weight 729.05
_space_group_IT_number 14
_symmetry_cell_setting monoclinic
_symmetry_space_group_name_Hall '-P 2ybc'
_symmetry_space_group_name_H-M 'P 1 21/c 1'
_atom_sites_solution_hydrogens geom
_atom_sites_solution_primary direct
_atom_sites_solution_secondary difmap
_audit_creation_method SHELXL-97
_cell_angle_alpha 90.00
_cell_angle_beta 91.994(3)
_cell_angle_gamma 90.00
_cell_formula_units_Z 4
_cell_length_a 6.8839(11)
_cell_length_b 20.242(3)
_cell_length_c 18.934(3)
_cell_measurement_temperature 293(2)
_cell_volume 2636.7(7)
_computing_cell_refinement 'Bruker SMART'
_computing_data_collection 'Bruker SMART'
_computing_data_reduction 'Bruker SAINT'
_computing_molecular_graphics 'Bruker SHELXTL'
_computing_publication_material 'Bruker SHELXTL'
_computing_structure_refinement 'SHELXL-97 (Sheldrick, 1997)'
_computing_structure_solution 'SHELXS-97 (Sheldrick, 1990)'
_diffrn_ambient_temperature 293(2)
_diffrn_measured_fraction_theta_full 1.000
_diffrn_measured_fraction_theta_max 1.000
_diffrn_measurement_device_type 'CCD area detector'
_diffrn_measurement_method 'phi and omega scans'
_diffrn_radiation_monochromator graphite
_diffrn_radiation_source 'fine-focus sealed tube'
_diffrn_radiation_type MoK\a
_diffrn_radiation_wavelength 0.71073
_diffrn_reflns_av_R_equivalents 0.0505
_diffrn_reflns_av_sigmaI/netI 0.0645
_diffrn_reflns_limit_h_max 8
_diffrn_reflns_limit_h_min -7
_diffrn_reflns_limit_k_max 24
_diffrn_reflns_limit_k_min -24
_diffrn_reflns_limit_l_max 22
_diffrn_reflns_limit_l_min -16
_diffrn_reflns_number 14297
_diffrn_reflns_theta_full 25.50
_diffrn_reflns_theta_max 25.50
_diffrn_reflns_theta_min 2.01
_exptl_absorpt_coefficient_mu 1.838
_exptl_absorpt_correction_T_max 0.9137
_exptl_absorpt_correction_T_min 0.4542
_exptl_absorpt_correction_type multi-scan
_exptl_absorpt_process_details sadabs
_exptl_crystal_colour YELLOW
_exptl_crystal_density_diffrn 1.837
_exptl_crystal_density_method 'not measured'
_exptl_crystal_description needle
_exptl_crystal_F_000 1420
_exptl_crystal_size_max 0.51
_exptl_crystal_size_mid 0.08
_exptl_crystal_size_min 0.05
_refine_diff_density_max 0.861
_refine_diff_density_min -0.389
_refine_diff_density_rms 0.105
_refine_ls_extinction_method none
_refine_ls_goodness_of_fit_ref 1.084
_refine_ls_hydrogen_treatment mixed
_refine_ls_matrix_type full
_refine_ls_number_parameters 359
_refine_ls_number_reflns 4909
_refine_ls_number_restraints 11
_refine_ls_restrained_S_all 1.086
_refine_ls_R_factor_all 0.1240
_refine_ls_R_factor_gt 0.0784
_refine_ls_shift/su_max 0.001
_refine_ls_shift/su_mean 0.000
_refine_ls_structure_factor_coef Fsqd
_refine_ls_weighting_details 'calc w=1/[\s^2^(Fo^2^)+(0.0742P)^2^+3.9633P] where P=(Fo^2^+2Fc^2^)/3'
_refine_ls_weighting_scheme calc
_refine_ls_wR_factor_gt 0.1688
_refine_ls_wR_factor_ref 0.1917
_reflns_number_gt 3127
_reflns_number_total 4909
_reflns_threshold_expression >2sigma(I)
_cod_data_source_file ic048518hsi20041022_113407_5.cif
_cod_data_source_block 3
_cod_depositor_comments
;
The following automatic conversions were performed:
'_symmetry_cell_setting' value 'Monoclinic' changed to 'monoclinic'
according to '/home/saulius/struct/CIF-dictionaries/cif_core.dic'
dictionary named 'cif_core.dic' version 2.4.1 from 2010-06-29.

Automatic conversion script
Id: cif_fix_enum 1527 2010-12-29 10:47:43Z saulius 
;
_cod_original_cell_volume 2636.8(7)
_cod_database_code 4300858

loop_
_symmetry_equiv_pos_as_xyz
'x, y, z'
'-x, y+1/2, -z+1/2'
'-x, -y, -z'
'x, -y-1/2, z-1/2'

loop_
_atom_site_label
_atom_site_type_symbol
_atom_site_fract_x
_atom_site_fract_y
_atom_site_fract_z
_atom_site_U_iso_or_equiv
_atom_site_adp_type
_atom_site_occupancy
_atom_site_symmetry_multiplicity
_atom_site_calc_flag
_atom_site_refinement_flags
_atom_site_disorder_assembly
_atom_site_disorder_group
N2 N 1.2160(9) 0.9309(3) 1.0498(4) 0.0467(16) Uani 1 1 d . . .
H2A H 1.1994 0.8929 1.0692 0.056 Uiso 1 1 calc R . .
Ag1 Ag 1.02657(12) 0.84343(4) 0.92831(5) 0.0767(3) Uani 1 1 d . . .
C1 C 0.6725(13) 0.8513(4) 0.9671(6) 0.066(3) Uani 1 1 d . . .
H1 H 0.5872 0.8126 0.9640 0.080 Uiso 1 1 calc R . .
C2 C 0.6957(12) 0.8862(4) 1.0309(5) 0.061(2) Uani 1 1 d . . .
H2 H 0.6908 0.8691 1.0764 0.073 Uiso 1 1 calc R . .
C3 C 0.7275(10) 0.9520(4) 1.0120(4) 0.0454(19) Uani 1 1 d . . .
C4 C 0.7233(10) 0.9569(4) 0.9369(4) 0.0457(19) Uani 1 1 d . . .
C5 C 0.6903(12) 0.8929(4) 0.9091(5) 0.060(2) Uani 1 1 d . . .
H7 H 0.6139 0.8858 0.8651 0.072 Uiso 1 1 calc R . .
C6 C 0.7457(10) 1.0179(4) 0.9071(4) 0.0471(19) Uani 1 1 d . . .
C7 C 0.7296(11) 1.0333(4) 0.8319(5) 0.056(2) Uani 1 1 d . . .
C8 C 0.7040(12) 0.9938(5) 0.7775(5) 0.057(2) Uani 1 1 d . . .
H43 H 0.6941 0.9480 0.7785 0.069 Uiso 1 1 calc R . .
C9 C 0.6946(18) 1.0342(9) 0.7178(6) 0.107(5) Uani 1 1 d . . .
H26 H 0.6765 1.0202 0.6713 0.128 Uiso 1 1 calc R . .
C10 C 0.715(2) 1.0943(8) 0.7385(8) 0.113(5) Uani 1 1 d . . .
H10 H 0.7153 1.1307 0.7086 0.136 Uiso 1 1 calc R . .
C11 C 1.2300(10) 0.9911(4) 0.9470(5) 0.047(2) Uani 1 1 d . . .
C12 C 1.2195(12) 0.9909(5) 0.8702(5) 0.054(2) Uani 1 1 d . . .
C13 C 1.2239(14) 1.0377(6) 0.8213(5) 0.075(3) Uani 1 1 d . . .
H13 H 1.2399 1.0827 0.8292 0.089 Uiso 1 1 calc R . .
C14 C 1.1996(15) 1.0062(8) 0.7546(6) 0.091(4) Uani 1 1 d . . .
H14 H 1.1925 1.0265 0.7106 0.109 Uiso 1 1 calc R . .
C15 C 1.1893(17) 0.9422(8) 0.7676(6) 0.094(4) Uani 1 1 d . . .
H15 H 1.1781 0.9095 0.7332 0.113 Uiso 1 1 calc R . .
C16 C 1.227(3) 0.7571(8) 0.8598(10) 0.123(5) Uiso 1 1 d . . .
H16 H 1.3386 0.7725 0.8333 0.148 Uiso 1 1 calc R . .
C17 C 1.060(3) 0.7528(7) 0.8275(9) 0.144(7) Uani 1 1 d . . .
H17 H 1.0409 0.7813 0.7893 0.172 Uiso 1 1 calc R . .
C18 C 0.895(3) 0.7090(12) 0.8424(13) 0.184(8) Uiso 1 1 d . . .
H18 H 0.7836 0.7055 0.8137 0.221 Uiso 1 1 calc R . .
C19 C 0.924(3) 0.6781(10) 0.8971(12) 0.160(7) Uiso 1 1 d . . .
H19 H 0.8195 0.6543 0.9140 0.192 Uiso 1 1 calc R . .
C20 C 1.085(3) 0.6755(10) 0.9334(11) 0.155(7) Uiso 1 1 d . . .
H20 H 1.0925 0.6478 0.9725 0.186 Uiso 1 1 calc R . .
C21 C 1.260(3) 0.7148(11) 0.9159(10) 0.193(9) Uani 1 1 d . . .
H21 H 1.3795 0.7111 0.9403 0.231 Uiso 1 1 calc R . .
C22 C 0.818(4) 0.5203(14) 0.0157(18) 0.166(9) Uani 1 1 d . . .
H22 H 0.6941 0.5348 0.0263 0.199 Uiso 1 1 calc R . .
C23 C 0.973(6) 0.5386(11) 0.0584(12) 0.164(10) Uani 1 1 d . . .
H23 H 0.9537 0.5644 0.0982 0.197 Uiso 1 1 calc R . .
C24 C 1.157(5) 0.5194(12) 0.0429(12) 0.155(8) Uani 1 1 d . . .
H24 H 1.2637 0.5327 0.0711 0.186 Uiso 1 1 calc R . .
N1 N 1.2012(9) 0.9337(3) 0.9784(4) 0.0492(17) Uani 1 1 d . . .
O1 O 0.1034(15) 0.7016(4) 0.5634(6) 0.108(3) Uani 1 1 d D . .
O2 O 1.1972(10) 0.9310(3) 0.8384(3) 0.079(2) Uani 1 1 d . . .
O3 O 0.7377(12) 1.0975(4) 0.8122(5) 0.105(3) Uani 1 1 d . . .
Sb1 Sb 0.59938(13) 0.80135(4) 0.65283(4) 0.0900(3) Uani 1 1 d D . .
H1O1 H 0.208(7) 0.724(4) 0.569(5) 0.07(3) Uiso 1 1 d D . .
H2O1 H 0.018(11) 0.715(6) 0.592(6) 0.15(7) Uiso 1 1 d D . .
F5 F 0.667(3) 0.7180(5) 0.6748(7) 0.260(8) Uani 1 1 d . A 1
F4 F 0.850(2) 0.8046(19) 0.643(2) 0.26(2) Uani 0.60(3) 1 d PD A 1
F3 F 0.606(3) 0.8199(8) 0.7470(5) 0.140(10) Uani 0.60(3) 1 d PD A 1
F6 F 0.5392(18) 0.8853(5) 0.6296(6) 0.191(4) Uani 1 1 d . A 1
F2 F 0.336(2) 0.795(2) 0.6516(17) 0.27(2) Uani 0.60(3) 1 d PD A 1
F1 F 0.551(7) 0.7818(13) 0.5611(9) 0.25(2) Uani 0.60(3) 1 d PD A 1
F4' F 0.799(4) 0.8446(12) 0.699(2) 0.20(2) Uani 0.40(3) 1 d PD A 2
F2' F 0.463(4) 0.7506(16) 0.597(2) 0.21(2) Uani 0.40(3) 1 d PD A 2
F3' F 0.400(8) 0.793(2) 0.710(3) 0.33(5) Uani 0.40(3) 1 d PD A 2
F1' F 0.738(7) 0.802(2) 0.5728(18) 0.20(2) Uani 0.40(3) 1 d PD A 2

loop_
_atom_site_aniso_label
_atom_site_aniso_U_11
_atom_site_aniso_U_22
_atom_site_aniso_U_33
_atom_site_aniso_U_23
_atom_site_aniso_U_13
_atom_site_aniso_U_12
N2 0.042(4) 0.045(4) 0.054(4) 0.000(3) 0.005(3) 0.007(3)
Ag1 0.0782(6) 0.0551(4) 0.0968(7) -0.0251(4) 0.0017(5) 0.0033(4)
C1 0.054(5) 0.053(5) 0.093(8) 0.002(5) 0.005(5) -0.014(4)
C2 0.062(6) 0.055(5) 0.066(6) 0.000(5) 0.002(5) -0.006(4)
C3 0.028(4) 0.049(5) 0.059(5) -0.004(4) 0.005(4) 0.002(3)
C4 0.034(4) 0.050(5) 0.053(5) -0.002(4) 0.002(4) 0.005(4)
C5 0.046(5) 0.066(6) 0.067(6) -0.009(5) -0.004(4) -0.008(4)
C6 0.033(4) 0.059(5) 0.049(5) -0.008(4) -0.001(4) 0.003(4)
C7 0.038(4) 0.059(5) 0.070(6) 0.003(5) 0.001(4) -0.002(4)
C8 0.051(5) 0.059(5) 0.061(6) -0.011(5) -0.001(5) 0.004(4)
C9 0.091(9) 0.176(14) 0.053(7) -0.021(9) -0.008(6) 0.010(10)
C10 0.115(11) 0.127(12) 0.098(11) 0.057(10) 0.014(9) 0.004(10)
C11 0.035(4) 0.045(4) 0.060(5) -0.004(4) 0.008(4) 0.010(4)
C12 0.044(5) 0.065(6) 0.054(6) -0.008(5) 0.008(4) 0.001(4)
C13 0.073(7) 0.097(8) 0.054(6) 0.000(6) 0.008(5) -0.017(6)
C14 0.068(7) 0.145(12) 0.059(7) 0.008(8) 0.005(6) 0.002(8)
C15 0.087(8) 0.143(12) 0.054(7) -0.029(8) 0.002(6) 0.016(8)
C17 0.24(2) 0.074(8) 0.120(12) 0.008(8) 0.046(14) 0.073(12)
C21 0.26(3) 0.19(2) 0.129(15) -0.073(15) -0.085(16) 0.002(18)
C22 0.17(2) 0.17(2) 0.15(2) 0.05(2) 0.033(18) 0.013(17)
C23 0.23(3) 0.143(16) 0.123(19) 0.005(13) 0.07(2) 0.035(19)
C24 0.24(3) 0.137(16) 0.088(13) 0.012(11) 0.008(14) -0.031(16)
N1 0.040(4) 0.048(4) 0.060(5) -0.011(3) 0.003(3) 0.009(3)
O1 0.095(6) 0.066(5) 0.164(9) -0.018(5) 0.005(7) -0.010(5)
O2 0.094(5) 0.088(5) 0.054(4) -0.022(4) -0.005(4) 0.013(4)
O3 0.125(7) 0.084(6) 0.106(7) 0.011(5) 0.004(5) -0.010(5)
Sb1 0.1067(7) 0.0828(6) 0.0809(6) -0.0206(4) 0.0065(5) -0.0013(5)
F5 0.51(2) 0.091(6) 0.180(10) -0.036(7) -0.059(13) 0.068(10)
F4 0.089(12) 0.35(4) 0.35(4) 0.13(3) 0.073(18) 0.085(18)
F3 0.24(3) 0.116(12) 0.062(8) -0.026(7) -0.002(10) 0.020(13)
F6 0.264(13) 0.135(8) 0.173(9) 0.004(7) -0.006(9) 0.045(8)
F2 0.14(2) 0.40(5) 0.27(3) 0.01(3) -0.05(2) -0.14(3)
F1 0.49(6) 0.16(2) 0.088(12) -0.049(14) -0.08(2) 0.01(3)
F4' 0.14(3) 0.119(19) 0.33(6) -0.12(2) -0.08(3) -0.013(17)
F2' 0.079(18) 0.17(3) 0.38(6) 0.02(3) 0.00(3) 0.014(17)
F3' 0.49(10) 0.24(4) 0.28(6) -0.06(4) 0.32(7) -0.04(5)
F1' 0.26(5) 0.21(3) 0.13(3) -0.05(2) 0.08(3) -0.08(3)

loop_
_atom_type_symbol
_atom_type_description
_atom_type_scat_dispersion_real
_atom_type_scat_dispersion_imag
_atom_type_scat_source
C C 0.0033 0.0016 'International Tables Vol C Tables 4.2.6.8 and 6.1.1.4'
H H 0.0000 0.0000 'International Tables Vol C Tables 4.2.6.8 and 6.1.1.4'
N N 0.0061 0.0033 'International Tables Vol C Tables 4.2.6.8 and 6.1.1.4'
O O 0.0106 0.0060 'International Tables Vol C Tables 4.2.6.8 and 6.1.1.4'
F F 0.0171 0.0103 'International Tables Vol C Tables 4.2.6.8 and 6.1.1.4'
Ag Ag -0.8971 1.1015 'International Tables Vol C Tables 4.2.6.8 and 6.1.1.4'
Sb Sb -0.5866 1.5461 'International Tables Vol C Tables 4.2.6.8 and 6.1.1.4'

loop_
_geom_angle_atom_site_label_1
_geom_angle_atom_site_label_2
_geom_angle_atom_site_label_3
_geom_angle
_geom_angle_site_symmetry_1
_geom_angle_site_symmetry_3
_geom_angle_publ_flag
C6 N2 N1 125.6(7) 3_777 . ?
C6 N2 H2A 117.2 3_777 . ?
N1 N2 H2A 117.2 . . ?
N1 Ag1 C5 101.6(2) . . ?
N1 Ag1 C1 108.1(3) . . ?
C5 Ag1 C1 31.6(3) . . ?
N1 Ag1 C16 116.5(4) . . ?
C5 Ag1 C16 133.7(5) . . ?
C1 Ag1 C16 135.1(5) . . ?
N1 Ag1 C17 139.7(5) . . ?
C5 Ag1 C17 105.7(5) . . ?
C1 Ag1 C17 110.8(6) . . ?
C16 Ag1 C17 28.2(5) . . ?
C5 C1 C2 111.4(8) . . ?
C5 C1 Ag1 72.7(5) . . ?
C2 C1 Ag1 101.3(6) . . ?
C5 C1 H1 120.3 . . ?
C2 C1 H1 120.3 . . ?
Ag1 C1 H1 120.3 . . ?
C3 C2 C1 105.8(8) . . ?
C3 C2 H2 127.1 . . ?
C1 C2 H2 127.1 . . ?
C2 C3 C11 131.8(8) . 3_777 ?
C2 C3 C4 108.9(8) . . ?
C11 C3 C4 119.2(7) 3_777 . ?
C6 C4 C5 133.8(8) . . ?
C6 C4 C3 118.4(7) . . ?
C5 C4 C3 107.8(7) . . ?
C1 C5 C4 106.1(8) . . ?
C1 C5 Ag1 75.7(5) . . ?
C4 C5 Ag1 100.0(5) . . ?
C1 C5 H7 121.6 . . ?
C4 C5 H7 121.6 . . ?
Ag1 C5 H7 121.6 . . ?
N2 C6 C4 118.0(7) 3_777 . ?
N2 C6 C7 115.9(8) 3_777 . ?
C4 C6 C7 126.1(8) . . ?
C8 C7 O3 111.9(9) . . ?
C8 C7 C6 129.9(9) . . ?
O3 C7 C6 118.1(9) . . ?
C7 C8 C9 106.3(10) . . ?
C7 C8 H43 126.8 . . ?
C9 C8 H43 126.8 . . ?
C10 C9 C8 107.9(11) . . ?
C10 C9 H26 126.1 . . ?
C8 C9 H26 126.1 . . ?
C9 C10 O3 110.8(12) . . ?
C9 C10 H10 124.6 . . ?
O3 C10 H10 124.6 . . ?
N1 C11 C3 120.0(8) . 3_777 ?
N1 C11 C12 116.3(7) . . ?
C3 C11 C12 123.6(8) 3_777 . ?
C13 C12 O2 109.4(8) . . ?
C13 C12 C11 134.0(9) . . ?
O2 C12 C11 116.5(8) . . ?
C12 C13 C14 107.2(11) . . ?
C12 C13 H13 126.4 . . ?
C14 C13 H13 126.4 . . ?
C15 C14 C13 106.3(11) . . ?
C15 C14 H14 126.9 . . ?
C13 C14 H14 126.9 . . ?
C14 C15 O2 110.3(11) . . ?
C14 C15 H15 124.8 . . ?
O2 C15 H15 124.8 . . ?
C17 C16 C21 116.4(18) . . ?
C17 C16 Ag1 78.5(10) . . ?
C21 C16 Ag1 96.3(12) . . ?
C17 C16 H16 118.7 . . ?
C21 C16 H16 118.7 . . ?
Ag1 C16 H16 118.7 . . ?
C16 C17 C18 129.1(18) . . ?
C16 C17 Ag1 73.2(11) . . ?
C18 C17 Ag1 100.9(11) . . ?
C16 C17 H17 115.4 . . ?
C18 C17 H17 115.4 . . ?
Ag1 C17 H17 96.7 . . ?
C19 C18 C17 112(2) . . ?
C19 C18 H18 124.1 . . ?
C17 C18 H18 124.1 . . ?
C18 C19 C20 126(3) . . ?
C18 C19 H19 117.1 . . ?
C20 C19 H19 117.1 . . ?
C19 C20 C21 123(2) . . ?
C19 C20 H20 118.3 . . ?
C21 C20 H20 118.3 . . ?
C16 C21 C20 112.9(18) . . ?
C16 C21 H21 123.6 . . ?
C20 C21 H21 123.6 . . ?
C23 C22 C24 121(2) . 3_765 ?
C23 C22 H22 119.5 . . ?
C24 C22 H22 119.5 3_765 . ?
C24 C23 C22 121(2) . . ?
C24 C23 H23 119.7 . . ?
C22 C23 H23 119.7 . . ?
C23 C24 C22 118(2) . 3_765 ?
C23 C24 H24 120.8 . . ?
C22 C24 H24 120.8 3_765 . ?
C11 N1 N2 118.6(7) . . ?
C11 N1 Ag1 125.4(6) . . ?
N2 N1 Ag1 112.8(5) . . ?
H1O1 O1 H2O1 111(4) . . ?
C15 O2 C12 106.7(9) . . ?
C7 O3 C10 103.1(10) . . ?
F2' Sb1 F4 118.1(18) . . ?
F2' Sb1 F3' 84(2) . . ?
F4 Sb1 F3' 149(3) . . ?
F2' Sb1 F5 73.4(13) . . ?
F4 Sb1 F5 79.2(12) . . ?
F3' Sb1 F5 88.0(18) . . ?
F2' Sb1 F1 36.9(15) . . ?
F4 Sb1 F1 92.9(18) . . ?
F3' Sb1 F1 116(3) . . ?
F5 Sb1 F1 93.1(9) . . ?
F2' Sb1 F6 107.2(13) . . ?
F4 Sb1 F6 99.0(11) . . ?
F3' Sb1 F6 93.8(18) . . ?
F5 Sb1 F6 178.2(7) . . ?
F1 Sb1 F6 86.5(9) . . ?
F2' Sb1 F2 55.2(14) . . ?
F4 Sb1 F2 172.6(17) . . ?
F3' Sb1 F2 38(2) . . ?
F5 Sb1 F2 100.6(14) . . ?
F1 Sb1 F2 79.7(19) . . ?
F6 Sb1 F2 81.0(13) . . ?
F2' Sb1 F1' 77.6(17) . . ?
F4 Sb1 F1' 50.0(15) . . ?
F3' Sb1 F1' 161(3) . . ?
F5 Sb1 F1' 93.8(16) . . ?
F1 Sb1 F1' 44.2(14) . . ?
F6 Sb1 F1' 84.7(15) . . ?
F2 Sb1 F1' 123(2) . . ?
F2' Sb1 F3 135.8(16) . . ?
F4 Sb1 F3 96.4(15) . . ?
F3' Sb1 F3 54(2) . . ?
F5 Sb1 F3 88.2(6) . . ?
F1 Sb1 F3 170.7(18) . . ?
F6 Sb1 F3 92.4(6) . . ?
F2 Sb1 F3 91.0(11) . . ?
F1' Sb1 F3 144.9(17) . . ?
F2' Sb1 F4' 164.0(16) . . ?
F4 Sb1 F4' 46.0(14) . . ?
F3' Sb1 F4' 110(2) . . ?
F5 Sb1 F4' 99.0(11) . . ?
F1 Sb1 F4' 133(2) . . ?
F6 Sb1 F4' 80.1(10) . . ?
F2 Sb1 F4' 140.7(16) . . ?
F1' Sb1 F4' 89.2(19) . . ?
F3 Sb1 F4' 55.9(15) . . ?

loop_
_geom_bond_atom_site_label_1
_geom_bond_atom_site_label_2
_geom_bond_distance
_geom_bond_site_symmetry_2
_geom_bond_publ_flag
N2 C6 1.340(10) 3_777 ?
N2 N1 1.353(9) . ?
N2 H2A 0.8600 . ?
Ag1 N1 2.367(7) . ?
Ag1 C5 2.537(9) . ?
Ag1 C1 2.575(9) . ?
Ag1 C16 2.602(17) . ?
Ag1 C17 2.663(14) . ?
C1 C5 1.393(12) . ?
C1 C2 1.403(13) . ?
C1 H1 0.9800 . ?
C2 C3 1.398(11) . ?
C2 H2 0.9300 . ?
C3 C11 1.414(11) 3_777 ?
C3 C4 1.424(11) . ?
C4 C6 1.369(11) . ?
C4 C5 1.414(11) . ?
C5 H7 0.9800 . ?
C6 N2 1.340(10) 3_777 ?
C6 C7 1.458(12) . ?
C7 C8 1.310(12) . ?
C7 O3 1.354(11) . ?
C8 C9 1.394(16) . ?
C8 H43 0.9300 . ?
C9 C10 1.283(18) . ?
C9 H26 0.9300 . ?
C10 O3 1.399(16) . ?
C10 H10 0.9300 . ?
C11 N1 1.323(10) . ?
C11 C3 1.414(11) 3_777 ?
C11 C12 1.454(12) . ?
C12 C13 1.327(13) . ?
C12 O2 1.360(10) . ?
C13 C14 1.419(15) . ?
C13 H13 0.9300 . ?
C14 C15 1.321(16) . ?
C14 H14 0.9300 . ?
C15 O2 1.359(13) . ?
C15 H15 0.9300 . ?
C16 C17 1.29(2) . ?
C16 C21 1.38(2) . ?
C16 H16 0.9800 . ?
C17 C18 1.48(3) . ?
C17 H17 0.9300 . ?
C18 C19 1.22(2) . ?
C18 H18 0.9300 . ?
C19 C20 1.29(2) . ?
C19 H19 0.9300 . ?
C20 C21 1.49(3) . ?
C20 H20 0.9300 . ?
C21 H21 0.9300 . ?
C22 C23 1.37(3) . ?
C22 C24 1.39(3) 3_765 ?
C22 H22 0.9300 . ?
C23 C24 1.37(3) . ?
C23 H23 0.9300 . ?
C24 C22 1.39(3) 3_765 ?
C24 H24 0.9300 . ?
O1 H1O1 0.85(2) . ?
O1 H2O1 0.85(2) . ?
Sb1 F2' 1.730(19) . ?
Sb1 F4 1.742(13) . ?
Sb1 F3' 1.785(18) . ?
Sb1 F5 1.795(10) . ?
Sb1 F1 1.800(13) . ?
Sb1 F6 1.800(10) . ?
Sb1 F2 1.816(16) . ?
Sb1 F1' 1.819(17) . ?
Sb1 F3 1.822(10) . ?
Sb1 F4' 1.824(15) . ?

loop_
_geom_torsion_atom_site_label_1
_geom_torsion_atom_site_label_2
_geom_torsion_atom_site_label_3
_geom_torsion_atom_site_label_4
_geom_torsion
_geom_torsion_site_symmetry_1
_geom_torsion_site_symmetry_2
_geom_torsion_site_symmetry_3
_geom_torsion_site_symmetry_4
_geom_torsion_publ_flag
N1 Ag1 C1 C5 82.8(6) . . . . ?
C16 Ag1 C1 C5 -103.7(8) . . . . ?
C17 Ag1 C1 C5 -86.4(6) . . . . ?
N1 Ag1 C1 C2 -26.3(7) . . . . ?
C5 Ag1 C1 C2 -109.1(8) . . . . ?
C16 Ag1 C1 C2 147.2(8) . . . . ?
C17 Ag1 C1 C2 164.5(6) . . . . ?
C5 C1 C2 C3 0.5(10) . . . . ?
Ag1 C1 C2 C3 76.1(7) . . . . ?
C1 C2 C3 C11 -176.3(8) . . . 3_777 ?
C1 C2 C3 C4 0.1(9) . . . . ?
C2 C3 C4 C6 178.1(7) . . . . ?
C11 C3 C4 C6 -5.1(10) 3_777 . . . ?
C2 C3 C4 C5 -0.6(9) . . . . ?
C11 C3 C4 C5 176.3(7) 3_777 . . . ?
C2 C1 C5 C4 -0.8(10) . . . . ?
Ag1 C1 C5 C4 -96.5(6) . . . . ?
C2 C1 C5 Ag1 95.7(7) . . . . ?
C6 C4 C5 C1 -177.5(9) . . . . ?
C3 C4 C5 C1 0.8(9) . . . . ?
C6 C4 C5 Ag1 104.6(9) . . . . ?
C3 C4 C5 Ag1 -77.1(6) . . . . ?
N1 Ag1 C5 C1 -105.7(6) . . . . ?
C16 Ag1 C5 C1 108.4(8) . . . . ?
C17 Ag1 C5 C1 104.2(6) . . . . ?
N1 Ag1 C5 C4 -1.5(6) . . . . ?
C1 Ag1 C5 C4 104.2(8) . . . . ?
C16 Ag1 C5 C4 -147.4(7) . . . . ?
C17 Ag1 C5 C4 -151.6(6) . . . . ?
C5 C4 C6 N2 -177.2(8) . . . 3_777 ?
C3 C4 C6 N2 4.6(11) . . . 3_777 ?
C5 C4 C6 C7 3.6(14) . . . . ?
C3 C4 C6 C7 -174.6(7) . . . . ?
N2 C6 C7 C8 175.9(8) 3_777 . . . ?
C4 C6 C7 C8 -4.8(14) . . . . ?
N2 C6 C7 O3 -5.5(11) 3_777 . . . ?
C4 C6 C7 O3 173.7(8) . . . . ?
O3 C7 C8 C9 0.1(11) . . . . ?
C6 C7 C8 C9 178.7(9) . . . . ?
C7 C8 C9 C10 0.3(14) . . . . ?
C8 C9 C10 O3 -0.5(17) . . . . ?
N1 C11 C12 C13 173.5(10) . . . . ?
C3 C11 C12 C13 -7.9(15) 3_777 . . . ?
N1 C11 C12 O2 -5.2(11) . . . . ?
C3 C11 C12 O2 173.3(7) 3_777 . . . ?
O2 C12 C13 C14 1.1(11) . . . . ?
C11 C12 C13 C14 -177.7(9) . . . . ?
C12 C13 C14 C15 -2.2(13) . . . . ?
C13 C14 C15 O2 2.5(14) . . . . ?
N1 Ag1 C16 C17 -150.7(10) . . . . ?
C5 Ag1 C16 C17 -8.6(15) . . . . ?
C1 Ag1 C16 C17 36.2(16) . . . . ?
N1 Ag1 C16 C21 93.5(13) . . . . ?
C5 Ag1 C16 C21 -124.4(13) . . . . ?
C1 Ag1 C16 C21 -79.6(15) . . . . ?
C17 Ag1 C16 C21 -115.8(18) . . . . ?
C21 C16 C17 C18 1(3) . . . . ?
Ag1 C16 C17 C18 -90.5(18) . . . . ?
C21 C16 C17 Ag1 91.3(16) . . . . ?
N1 Ag1 C17 C16 42.6(14) . . . . ?
C5 Ag1 C17 C16 173.5(11) . . . . ?
C1 Ag1 C17 C16 -153.6(12) . . . . ?
N1 Ag1 C17 C18 170.3(11) . . . . ?
C5 Ag1 C17 C18 -58.7(14) . . . . ?
C1 Ag1 C17 C18 -25.8(14) . . . . ?
C16 Ag1 C17 C18 127.8(18) . . . . ?
C16 C17 C18 C19 7(3) . . . . ?
Ag1 C17 C18 C19 -70(2) . . . . ?
C17 C18 C19 C20 -9(3) . . . . ?
C18 C19 C20 C21 5(4) . . . . ?
C17 C16 C21 C20 -6(2) . . . . ?
Ag1 C16 C21 C20 74.6(15) . . . . ?
C19 C20 C21 C16 4(3) . . . . ?
C24 C22 C23 C24 2(4) 3_765 . . . ?
C22 C23 C24 C22 -2(4) . . . 3_765 ?
C3 C11 N1 N2 -0.9(10) 3_777 . . . ?
C12 C11 N1 N2 177.8(6) . . . . ?
C3 C11 N1 Ag1 157.4(5) 3_777 . . . ?
C12 C11 N1 Ag1 -23.9(9) . . . . ?
C6 N2 N1 C11 1.4(10) 3_777 . . . ?
C6 N2 N1 Ag1 -159.5(6) 3_777 . . . ?
C5 Ag1 N1 C11 -61.8(6) . . . . ?
C1 Ag1 N1 C11 -93.9(6) . . . . ?
C16 Ag1 N1 C11 91.2(8) . . . . ?
C17 Ag1 N1 C11 70.3(8) . . . . ?
C5 Ag1 N1 N2 97.5(5) . . . . ?
C1 Ag1 N1 N2 65.5(5) . . . . ?
C16 Ag1 N1 N2 -109.4(6) . . . . ?
C17 Ag1 N1 N2 -130.4(7) . . . . ?
C14 C15 O2 C12 -1.9(12) . . . . ?
C13 C12 O2 C15 0.4(10) . . . . ?
C11 C12 O2 C15 179.5(8) . . . . ?
C8 C7 O3 C10 -0.3(11) . . . . ?
C6 C7 O3 C10 -179.1(8) . . . . ?
C9 C10 O3 C7 0.5(15) . . . . ?
